data_1554790
loop_
_publ_author_name
'Hoffmann, Kerstin'
'Guentner, Manuel'
'Mayer, Peter'
'Dube, Henry'

_publ_section_title
;
 Symmetric and nonsymmetric bis-hemithioindigos -- precise visible light
 controlled shape-shifters
;
_journal_issue 8
_journal_name_full 'Organic Chemistry Frontiers'
_journal_page_first 1244
_journal_paper_doi 10.1039/C9QO00202B
_journal_volume 6
_journal_year 2019
_chemical_formula_moiety 'C37 H40 O2 S2'
_chemical_formula_sum 'C37 H40 O2 S2'
_chemical_formula_weight 580.81
_space_group_crystal_system monoclinic
_space_group_IT_number 14
_space_group_name_Hall '-P 2ybc'
_space_group_name_H-M_alt 'P 1 21/c 1'
_atom_sites_solution_hydrogens geom
_audit_block_code C37H40O2S2_rv383_dube
_audit_creation_method SHELXL-2016/6
_audit_update_record
;
2019-02-04 deposited with the CCDC.	2019-03-13 downloaded from the CCDC.
;
_cell_angle_alpha 90
_cell_angle_beta 93.6338(15)
_cell_angle_gamma 90
_cell_formula_units_Z 4
_cell_length_a 14.4032(7)
_cell_length_b 9.2330(5)
_cell_length_c 24.7181(15)
_cell_measurement_reflns_used 160
_cell_measurement_temperature 173(2)
_cell_measurement_theta_max 27.1982
_cell_measurement_theta_min 3.0845
_cell_volume 3280.5(3)
_computing_cell_refinement 'APEX2 v2012.4-3 (Bruker AXS)'
_computing_data_collection 'APEX3 v2016.5-0, Bruker AXS (2016)'
_computing_data_reduction 'SAINT V8.18C (Bruker AXS Inc., 2011)'
_computing_structure_refinement 'SHELXL-2016/6 (Sheldrick, 2016)'
_computing_structure_solution
;
A. Altomare, M. C. Burla, M. Camalli, G. L. Cascarano, C. Giacovazzo, A.
Guagliardi, A. G. G. Moliterni, G. Polidori, R. Spagna: SIR97: a new tool for
crystal structure determination and refinement; J. Appl. Crystallogr. 1999,
32, 115-119.
;
_diffrn_ambient_temperature 173(2)
_diffrn_detector_area_resol_mean 10.4167
_diffrn_measured_fraction_theta_full 0.996
_diffrn_measured_fraction_theta_max 0.994
_diffrn_measurement_device 'fixed-chi three-circle diffractometer'
_diffrn_measurement_device_type 'Bruker D8 Venture TXS'
_diffrn_measurement_method 'mix of phi and omega scans'
_diffrn_radiation_collimation 'focusing mirrors'
_diffrn_radiation_monochromator 'focusing mirrors'
_diffrn_radiation_type MoK\a
_diffrn_radiation_wavelength 0.71073
_diffrn_reflns_av_R_equivalents 0.0374
_diffrn_reflns_av_unetI/netI 0.0253
_diffrn_reflns_Laue_measured_fraction_full 0.996
_diffrn_reflns_Laue_measured_fraction_max 0.994
_diffrn_reflns_limit_h_max 17
_diffrn_reflns_limit_h_min -17
_diffrn_reflns_limit_k_max 11
_diffrn_reflns_limit_k_min -11
_diffrn_reflns_limit_l_max 30
_diffrn_reflns_limit_l_min -30
_diffrn_reflns_number 50989
_diffrn_reflns_point_group_measured_fraction_full 0.996
_diffrn_reflns_point_group_measured_fraction_max 0.994
_diffrn_reflns_theta_full 25.240
_diffrn_reflns_theta_max 26.39
_diffrn_reflns_theta_min 3.051
_diffrn_source 'rotating anode (TXS)'
_diffrn_source_current 50
_diffrn_source_power 2.5
_diffrn_source_type 'Bruker TXS'
_diffrn_source_voltage 50
_exptl_absorpt_coefficient_mu 0.193
_exptl_absorpt_correction_T_max 0.9585
_exptl_absorpt_correction_T_min 0.8911
_exptl_absorpt_correction_type multi-scan
_exptl_absorpt_process_details 'SADABS V2012/1 (Bruker AXS Inc.)'
_exptl_crystal_colour yellow
_exptl_crystal_density_diffrn 1.176
_exptl_crystal_density_method 'not measured'
_exptl_crystal_description block
_exptl_crystal_F_000 1240
_exptl_crystal_size_max 0.204
_exptl_crystal_size_mid 0.143
_exptl_crystal_size_min 0.090
_refine_diff_density_max 0.375
_refine_diff_density_min -0.232
_refine_diff_density_rms 0.048
_refine_ls_extinction_method none
_refine_ls_goodness_of_fit_ref 1.051
_refine_ls_hydrogen_treatment constr
_refine_ls_matrix_type full
_refine_ls_number_parameters 379
_refine_ls_number_reflns 6691
_refine_ls_number_restraints 6
_refine_ls_restrained_S_all 1.052
_refine_ls_R_factor_all 0.0599
_refine_ls_R_factor_gt 0.0426
_refine_ls_shift/su_max 0.001
_refine_ls_shift/su_mean 0.000
_refine_ls_structure_factor_coef Fsqd
_refine_ls_weighting_details 'w=1/[\s^2^(Fo^2^)+(0.0546P)^2^+1.5367P] where P=(Fo^2^+2Fc^2^)/3'
_refine_ls_weighting_scheme calc
_refine_ls_wR_factor_gt 0.1038
_refine_ls_wR_factor_ref 0.1143
_reflns_Friedel_coverage 0.000
_reflns_number_gt 5314
_reflns_number_total 6691
_reflns_threshold_expression 'I > 2\s(I)'
_cod_data_source_file c9qo00202b2.cif
_cod_data_source_block rv383
_cod_original_sg_symbol_H-M 'P 21/c'
_cod_database_code 1554790
_shelx_estimated_absorpt_t_min 0.962
_shelx_estimated_absorpt_t_max 0.983
_shelx_space_group_comment
;
The symmetry employed for this shelxl refinement is uniquely defined
by the following loop, which should always be used as a source of
symmetry information in preference to the above space-group names.
They are only intended as comments.
;

loop_
_space_group_symop_operation_xyz
'x, y, z'
'-x, y+1/2, -z+1/2'
'-x, -y, -z'
'x, -y-1/2, z-1/2'

loop_
_atom_site_label
_atom_site_type_symbol
_atom_site_fract_x
_atom_site_fract_y
_atom_site_fract_z
_atom_site_U_iso_or_equiv
_atom_site_adp_type
_atom_site_occupancy
_atom_site_site_symmetry_order
_atom_site_calc_flag
_atom_site_refinement_flags_posn
_atom_site_refinement_flags_adp
C1 C -0.16990(12) 0.65018(19) 0.44600(7) 0.0268(4) Uani 1 1 d . .
C2 C -0.08537(11) 0.70491(19) 0.47830(7) 0.0263(4) Uani 1 1 d . .
C3 C -0.03502(11) 0.80630(18) 0.44484(7) 0.0236(3) Uani 1 1 d . .
C4 C -0.07613(11) 0.82330(19) 0.39214(7) 0.0252(4) Uani 1 1 d . .
C5 C -0.03897(11) 0.91203(19) 0.35329(7) 0.0279(4) Uani 1 1 d . .
C6 C 0.04081(11) 0.98768(19) 0.37096(7) 0.0254(4) Uani 1 1 d . .
C7 C 0.08249(11) 0.97440(18) 0.42375(7) 0.0243(4) Uani 1 1 d . .
C8 C 0.16622(11) 1.06451(19) 0.43274(7) 0.0268(4) Uani 1 1 d . .
C9 C 0.18322(11) 1.14688(19) 0.38214(7) 0.0272(4) Uani 1 1 d . .
C10 C 0.04546(11) 0.88232(18) 0.46084(7) 0.0247(4) Uani 1 1 d . .
H10 H 0.074167 0.871251 0.496275 0.030 Uiso 1 1 calc R U
C11 C -0.08119(14) 0.9250(3) 0.29625(8) 0.0433(5) Uani 1 1 d . .
H11A H -0.035378 0.895712 0.270701 0.065 Uiso 1 1 calc R U
H11B H -0.099752 1.025690 0.289135 0.065 Uiso 1 1 calc R U
H11C H -0.135943 0.862121 0.291770 0.065 Uiso 1 1 calc R U
C12 C -0.23172(12) 0.55789(19) 0.46393(7) 0.0290(4) Uani 1 1 d . .
H12 H -0.222714 0.523710 0.500137 0.035 Uiso 1 1 calc R U
C13 C -0.31432(12) 0.50514(19) 0.43037(7) 0.0282(4) Uani 1 1 d . .
C14 C -0.31058(13) 0.3667(2) 0.40682(7) 0.0314(4) Uani 1 1 d . .
C15 C -0.38713(13) 0.3204(2) 0.37389(8) 0.0374(4) Uani 1 1 d . .
H15 H -0.386366 0.226792 0.357981 0.045 Uiso 1 1 calc R U
C16 C -0.46371(13) 0.4079(2) 0.36403(8) 0.0410(5) Uani 1 1 d . .
H16 H -0.514592 0.375251 0.340871 0.049 Uiso 1 1 calc R U
C17 C -0.46668(13) 0.5429(2) 0.38773(8) 0.0401(5) Uani 1 1 d . .
H17 H -0.519968 0.602174 0.380664 0.048 Uiso 1 1 calc R U
C18 C -0.39331(12) 0.5941(2) 0.42178(8) 0.0331(4) Uani 1 1 d . .
C19 C -0.22436(15) 0.2732(2) 0.41545(8) 0.0410(5) Uani 1 1 d . .
H19 H -0.193836 0.299732 0.451554 0.049 Uiso 1 1 calc R U
C20 C -0.15412(17) 0.3030(3) 0.37302(12) 0.0608(7) Uani 1 1 d . .
H20A H -0.180765 0.274220 0.337168 0.091 Uiso 1 1 calc R U
H20B H -0.097208 0.247437 0.381854 0.091 Uiso 1 1 calc R U
H20C H -0.139321 0.406634 0.372823 0.091 Uiso 1 1 calc R U
C21 C -0.2449(2) 0.1121(2) 0.41685(10) 0.0588(7) Uani 1 1 d . .
H21A H -0.291500 0.093072 0.443162 0.088 Uiso 1 1 calc R U
H21B H -0.187615 0.059143 0.427467 0.088 Uiso 1 1 calc R U
H21C H -0.268734 0.079996 0.380816 0.088 Uiso 1 1 calc R U
C22 C -0.40176(13) 0.7375(2) 0.45142(9) 0.0404(5) Uani 1 1 d . .
H22 H -0.337353 0.771324 0.462448 0.048 Uiso 1 1 calc R U
C23 C -0.44864(19) 0.8556(3) 0.41676(11) 0.0620(7) Uani 1 1 d . .
H23A H -0.415336 0.868484 0.383728 0.093 Uiso 1 1 calc R U
H23B H -0.447613 0.946653 0.437188 0.093 Uiso 1 1 calc R U
H23C H -0.513230 0.828005 0.406989 0.093 Uiso 1 1 calc R U
C24 C -0.4524(2) 0.7139(3) 0.50299(10) 0.0638(7) Uani 1 1 d . .
H24A H -0.516906 0.685515 0.493429 0.096 Uiso 1 1 calc R U
H24B H -0.451603 0.803814 0.524070 0.096 Uiso 1 1 calc R U
H24C H -0.421182 0.637089 0.524637 0.096 Uiso 1 1 calc R U
C25 C 0.25451(11) 1.23710(19) 0.37836(7) 0.0273(4) Uani 1 1 d . .
H25 H 0.293994 1.251052 0.410190 0.033 Uiso 1 1 calc R U
C26 C 0.27840(11) 1.31812(19) 0.32927(7) 0.0256(4) Uani 1 1 d . .
C27 C 0.26576(12) 1.4695(2) 0.32812(8) 0.0321(4) Uani 1 1 d . .
C28 C 0.29355(14) 1.5457(2) 0.28346(9) 0.0417(5) Uani 1 1 d . .
H28 H 0.286325 1.647970 0.282137 0.050 Uiso 1 1 calc R U
C29 C 0.33156(13) 1.4745(2) 0.24098(8) 0.0411(5) Uani 1 1 d . .
H29 H 0.350505 1.528226 0.210799 0.049 Uiso 1 1 calc R U
C30 C 0.34225(12) 1.3258(2) 0.24203(8) 0.0352(4) Uani 1 1 d . .
H30 H 0.367779 1.278379 0.212272 0.042 Uiso 1 1 calc R U
C31 C 0.31631(11) 1.2446(2) 0.28587(7) 0.0277(4) Uani 1 1 d . .
C32 C 0.21846(15) 1.5454(2) 0.37344(9) 0.0450(5) Uani 1 1 d . .
H32 H 0.226807 1.481985 0.406183 0.054 Uiso 1 1 calc R U
C33 C 0.11547(18) 1.5580(4) 0.36003(13) 0.0774(9) Uani 1 1 d . .
H33A H 0.104056 1.625266 0.329650 0.116 Uiso 1 1 calc R U
H33B H 0.085176 1.594472 0.391713 0.116 Uiso 1 1 calc R U
H33C H 0.090073 1.462610 0.349970 0.116 Uiso 1 1 calc R U
C34 C 0.2595(2) 1.6917(4) 0.38911(17) 0.0981(13) Uani 1 1 d . U
H34A H 0.326158 1.680932 0.399003 0.147 Uiso 1 1 calc R U
H34B H 0.228276 1.730431 0.420084 0.147 Uiso 1 1 calc R U
H34C H 0.250786 1.758461 0.358379 0.147 Uiso 1 1 calc R U
C35 C 0.33355(13) 1.0819(2) 0.28660(8) 0.0334(4) Uani 1 1 d . .
H35 H 0.305951 1.041417 0.319493 0.040 Uiso 1 1 calc R U
C36 C 0.28713(16) 1.0068(2) 0.23709(9) 0.0471(5) Uani 1 1 d . .
H36A H 0.220362 1.028234 0.234802 0.071 Uiso 1 1 calc R U
H36B H 0.296479 0.901952 0.240315 0.071 Uiso 1 1 calc R U
H36C H 0.314716 1.041918 0.204302 0.071 Uiso 1 1 calc R U
C37 C 0.43729(15) 1.0490(3) 0.29103(11) 0.0584(6) Uani 1 1 d . .
H37A H 0.467104 1.095574 0.260998 0.088 Uiso 1 1 calc R U
H37B H 0.446774 0.944053 0.289378 0.088 Uiso 1 1 calc R U
H37C H 0.464790 1.086253 0.325549 0.088 Uiso 1 1 calc R U
O1 O -0.06366(9) 0.66907(15) 0.52473(5) 0.0361(3) Uani 1 1 d . .
O2 O 0.21557(9) 1.07220(15) 0.47423(5) 0.0383(3) Uani 1 1 d . .
S1 S -0.17869(3) 0.72299(5) 0.37999(2) 0.03093(12) Uani 1 1 d . .
S2 S 0.09887(3) 1.10782(6) 0.32949(2) 0.03312(13) Uani 1 1 d . .

loop_
_atom_site_aniso_label
_atom_site_aniso_U_11
_atom_site_aniso_U_22
_atom_site_aniso_U_33
_atom_site_aniso_U_23
_atom_site_aniso_U_13
_atom_site_aniso_U_12
C1 0.0277(9) 0.0278(9) 0.0248(9) -0.0027(7) -0.0003(7) -0.0004(7)
C2 0.0258(8) 0.0281(9) 0.0248(9) -0.0036(7) 0.0008(7) -0.0010(7)
C3 0.0224(8) 0.0253(9) 0.0232(8) -0.0035(7) 0.0014(6) 0.0014(7)
C4 0.0214(8) 0.0279(9) 0.0259(9) -0.0024(7) -0.0012(6) 0.0006(7)
C5 0.0229(8) 0.0357(10) 0.0249(9) 0.0000(7) -0.0004(7) -0.0002(7)
C6 0.0220(8) 0.0309(9) 0.0236(8) 0.0006(7) 0.0031(6) 0.0016(7)
C7 0.0215(8) 0.0275(9) 0.0240(8) -0.0027(7) 0.0020(6) 0.0028(7)
C8 0.0242(8) 0.0312(9) 0.0250(9) -0.0028(7) 0.0012(7) -0.0004(7)
C9 0.0245(8) 0.0319(9) 0.0251(9) -0.0013(7) 0.0016(7) 0.0006(7)
C10 0.0248(8) 0.0289(9) 0.0202(8) -0.0035(7) -0.0007(6) 0.0011(7)
C11 0.0356(10) 0.0628(14) 0.0300(10) 0.0091(9) -0.0088(8) -0.0142(10)
C12 0.0328(9) 0.0292(9) 0.0248(9) -0.0012(7) 0.0011(7) -0.0041(7)
C13 0.0300(9) 0.0317(9) 0.0231(8) 0.0011(7) 0.0033(7) -0.0093(7)
C14 0.0369(10) 0.0309(10) 0.0262(9) 0.0011(7) -0.0008(7) -0.0076(8)
C15 0.0399(11) 0.0370(11) 0.0350(10) -0.0070(8) -0.0002(8) -0.0106(9)
C16 0.0302(10) 0.0516(13) 0.0406(11) -0.0107(9) -0.0023(8) -0.0137(9)
C17 0.0267(9) 0.0476(12) 0.0459(12) -0.0061(10) 0.0011(8) -0.0040(9)
C18 0.0287(9) 0.0373(10) 0.0337(10) -0.0032(8) 0.0045(7) -0.0076(8)
C19 0.0509(12) 0.0331(10) 0.0373(11) -0.0023(9) -0.0120(9) 0.0017(9)
C20 0.0514(14) 0.0507(14) 0.0811(18) 0.0053(13) 0.0113(12) 0.0186(11)
C21 0.0838(18) 0.0359(12) 0.0539(14) 0.0042(10) -0.0179(13) 0.0013(12)
C22 0.0295(10) 0.0408(11) 0.0508(12) -0.0112(9) 0.0033(8) -0.0029(8)
C23 0.0679(16) 0.0446(14) 0.0729(17) -0.0054(12) -0.0010(13) 0.0010(12)
C24 0.0761(17) 0.0629(16) 0.0544(15) -0.0193(13) 0.0193(13) -0.0037(14)
C25 0.0243(8) 0.0315(9) 0.0261(9) -0.0029(7) 0.0009(7) 0.0008(7)
C26 0.0172(7) 0.0318(9) 0.0276(9) -0.0005(7) -0.0009(6) -0.0032(7)
C27 0.0275(9) 0.0319(10) 0.0363(10) 0.0000(8) -0.0024(7) -0.0004(7)
C28 0.0386(11) 0.0318(10) 0.0535(13) 0.0104(9) -0.0054(9) -0.0042(9)
C29 0.0311(10) 0.0540(13) 0.0382(11) 0.0174(10) 0.0012(8) -0.0100(9)
C30 0.0255(9) 0.0496(12) 0.0307(10) 0.0042(9) 0.0038(7) -0.0019(8)
C31 0.0185(8) 0.0365(10) 0.0277(9) -0.0008(7) -0.0004(6) -0.0011(7)
C32 0.0549(13) 0.0347(11) 0.0453(12) -0.0062(9) 0.0018(10) 0.0125(10)
C33 0.0493(15) 0.092(2) 0.093(2) -0.0361(18) 0.0238(14) 0.0060(15)
C34 0.0614(17) 0.083(2) 0.151(3) -0.073(2) 0.0156(19) -0.0045(16)
C35 0.0329(10) 0.0366(11) 0.0310(10) -0.0031(8) 0.0043(7) 0.0040(8)
C36 0.0543(13) 0.0450(12) 0.0416(12) -0.0103(10) 0.0002(10) 0.0034(10)
C37 0.0430(12) 0.0533(14) 0.0772(17) -0.0050(13) -0.0081(11) 0.0149(11)
O1 0.0385(7) 0.0437(8) 0.0255(7) 0.0047(6) -0.0040(5) -0.0098(6)
O2 0.0367(7) 0.0481(8) 0.0291(7) 0.0038(6) -0.0068(6) -0.0141(6)
S1 0.0273(2) 0.0378(3) 0.0268(2) 0.00286(19) -0.00529(17) -0.00861(19)
S2 0.0263(2) 0.0474(3) 0.0253(2) 0.0079(2) -0.00139(17) -0.0081(2)

loop_
_atom_type_symbol
_atom_type_description
_atom_type_scat_dispersion_real
_atom_type_scat_dispersion_imag
_atom_type_scat_source
C C 0.0033 0.0016 'International Tables Vol C Tables 4.2.6.8 and 6.1.1.4'
H H 0.0000 0.0000 'International Tables Vol C Tables 4.2.6.8 and 6.1.1.4'
O O 0.0106 0.0060 'International Tables Vol C Tables 4.2.6.8 and 6.1.1.4'
S S 0.1246 0.1234 'International Tables Vol C Tables 4.2.6.8 and 6.1.1.4'

loop_
_geom_angle_atom_site_label_1
_geom_angle_atom_site_label_2
_geom_angle_atom_site_label_3
_geom_angle
C12 C1 C2 125.22(16)
C12 C1 S1 122.90(14)
C2 C1 S1 111.87(12)
O1 C2 C3 126.70(15)
O1 C2 C1 124.18(16)
C3 C2 C1 109.12(14)
C10 C3 C4 120.12(15)
C10 C3 C2 126.38(15)
C4 C3 C2 113.50(14)
C5 C4 C3 123.12(15)
C5 C4 S1 123.25(13)
C3 C4 S1 113.62(13)
C6 C5 C4 115.11(15)
C6 C5 C11 122.06(16)
C4 C5 C11 122.83(16)
C5 C6 C7 122.87(15)
C5 C6 S2 123.23(13)
C7 C6 S2 113.90(12)
C10 C7 C6 120.61(15)
C10 C7 C8 126.52(15)
C6 C7 C8 112.86(15)
O2 C8 C7 126.33(16)
O2 C8 C9 123.97(16)
C7 C8 C9 109.70(14)
C25 C9 C8 123.00(15)
C25 C9 S2 125.17(14)
C8 C9 S2 111.83(12)
C7 C10 C3 118.13(15)
C7 C10 H10 120.9
C3 C10 H10 120.9
C5 C11 H11A 109.5
C5 C11 H11B 109.5
H11A C11 H11B 109.5
C5 C11 H11C 109.5
H11A C11 H11C 109.5
H11B C11 H11C 109.5
C1 C12 C13 123.55(16)
C1 C12 H12 118.2
C13 C12 H12 118.2
C14 C13 C18 121.27(16)
C14 C13 C12 118.53(16)
C18 C13 C12 120.19(16)
C15 C14 C13 118.06(18)
C15 C14 C19 121.13(17)
C13 C14 C19 120.78(16)
C16 C15 C14 121.20(19)
C16 C15 H15 119.4
C14 C15 H15 119.4
C15 C16 C17 120.08(18)
C15 C16 H16 120.0
C17 C16 H16 120.0
C16 C17 C18 121.42(19)
C16 C17 H17 119.3
C18 C17 H17 119.3
C17 C18 C13 117.94(18)
C17 C18 C22 120.39(17)
C13 C18 C22 121.55(16)
C14 C19 C21 113.75(19)
C14 C19 C20 111.86(17)
C21 C19 C20 109.3(2)
C14 C19 H19 107.2
C21 C19 H19 107.2
C20 C19 H19 107.2
C19 C20 H20A 109.5
C19 C20 H20B 109.5
H20A C20 H20B 109.5
C19 C20 H20C 109.5
H20A C20 H20C 109.5
H20B C20 H20C 109.5
C19 C21 H21A 109.5
C19 C21 H21B 109.5
H21A C21 H21B 109.5
C19 C21 H21C 109.5
H21A C21 H21C 109.5
H21B C21 H21C 109.5
C23 C22 C18 113.55(18)
C23 C22 C24 110.8(2)
C18 C22 C24 109.56(18)
C23 C22 H22 107.5
C18 C22 H22 107.5
C24 C22 H22 107.5
C22 C23 H23A 109.5
C22 C23 H23B 109.5
H23A C23 H23B 109.5
C22 C23 H23C 109.5
H23A C23 H23C 109.5
H23B C23 H23C 109.5
C22 C24 H24A 109.5
C22 C24 H24B 109.5
H24A C24 H24B 109.5
C22 C24 H24C 109.5
H24A C24 H24C 109.5
H24B C24 H24C 109.5
C9 C25 C26 126.38(16)
C9 C25 H25 116.8
C26 C25 H25 116.8
C31 C26 C27 121.22(16)
C31 C26 C25 120.05(16)
C27 C26 C25 118.68(15)
C28 C27 C26 118.37(18)
C28 C27 C32 121.16(18)
C26 C27 C32 120.40(17)
C29 C28 C27 120.73(19)
C29 C28 H28 119.6
C27 C28 H28 119.6
C28 C29 C30 120.51(18)
C28 C29 H29 119.7
C30 C29 H29 119.7
C29 C30 C31 121.09(18)
C29 C30 H30 119.5
C31 C30 H30 119.5
C30 C31 C26 118.07(17)
C30 C31 C35 119.37(16)
C26 C31 C35 122.50(16)
C33 C32 C34 110.5(2)
C33 C32 C27 110.82(19)
C34 C32 C27 114.4(2)
C33 C32 H32 106.9
C34 C32 H32 106.9
C27 C32 H32 106.9
C32 C33 H33A 109.5
C32 C33 H33B 109.5
H33A C33 H33B 109.5
C32 C33 H33C 109.5
H33A C33 H33C 109.5
H33B C33 H33C 109.5
C32 C34 H34A 109.5
C32 C34 H34B 109.5
H34A C34 H34B 109.5
C32 C34 H34C 109.5
H34A C34 H34C 109.5
H34B C34 H34C 109.5
C37 C35 C31 110.89(17)
C37 C35 C36 110.21(17)
C31 C35 C36 112.13(16)
C37 C35 H35 107.8
C31 C35 H35 107.8
C36 C35 H35 107.8
C35 C36 H36A 109.5
C35 C36 H36B 109.5
H36A C36 H36B 109.5
C35 C36 H36C 109.5
H36A C36 H36C 109.5
H36B C36 H36C 109.5
C35 C37 H37A 109.5
C35 C37 H37B 109.5
H37A C37 H37B 109.5
C35 C37 H37C 109.5
H37A C37 H37C 109.5
H37B C37 H37C 109.5
C4 S1 C1 91.87(8)
C6 S2 C9 91.71(8)

loop_
_geom_bond_atom_site_label_1
_geom_bond_atom_site_label_2
_geom_bond_distance
C1 C12 1.329(2)
C1 C2 1.501(2)
C1 S1 1.7619(17)
C2 O1 1.216(2)
C2 C3 1.470(2)
C3 C10 1.391(2)
C3 C4 1.405(2)
C4 C5 1.395(2)
C4 S1 1.7533(17)
C5 C6 1.391(2)
C5 C11 1.504(2)
C6 C7 1.407(2)
C6 S2 1.7575(17)
C7 C10 1.382(2)
C7 C8 1.470(2)
C8 O2 1.212(2)
C8 C9 1.497(2)
C9 C25 1.330(2)
C9 S2 1.7604(17)
C10 H10 0.9500
C11 H11A 0.9800
C11 H11B 0.9800
C11 H11C 0.9800
C12 C13 1.489(2)
C12 H12 0.9500
C13 C14 1.406(3)
C13 C18 1.408(3)
C14 C15 1.395(2)
C14 C19 1.517(3)
C15 C16 1.376(3)
C15 H15 0.9500
C16 C17 1.379(3)
C16 H16 0.9500
C17 C18 1.391(3)
C17 H17 0.9500
C18 C22 1.523(3)
C19 C21 1.517(3)
C19 C20 1.528(3)
C19 H19 1.0000
C20 H20A 0.9800
C20 H20B 0.9800
C20 H20C 0.9800
C21 H21A 0.9800
C21 H21B 0.9800
C21 H21C 0.9800
C22 C23 1.518(3)
C22 C24 1.524(3)
C22 H22 1.0000
C23 H23A 0.9800
C23 H23B 0.9800
C23 H23C 0.9800
C24 H24A 0.9800
C24 H24B 0.9800
C24 H24C 0.9800
C25 C26 1.484(2)
C25 H25 0.9500
C26 C31 1.409(2)
C26 C27 1.409(3)
C27 C28 1.389(3)
C27 C32 1.519(3)
C28 C29 1.381(3)
C28 H28 0.9500
C29 C30 1.382(3)
C29 H29 0.9500
C30 C31 1.388(3)
C30 H30 0.9500
C31 C35 1.522(3)
C32 C33 1.504(3)
C32 C34 1.515(4)
C32 H32 1.0000
C33 H33A 0.9800
C33 H33B 0.9800
C33 H33C 0.9800
C34 H34A 0.9800
C34 H34B 0.9800
C34 H34C 0.9800
C35 C37 1.522(3)
C35 C36 1.524(3)
C35 H35 1.0000
C36 H36A 0.9800
C36 H36B 0.9800
C36 H36C 0.9800
C37 H37A 0.9800
C37 H37B 0.9800
C37 H37C 0.9800

loop_
_geom_torsion_atom_site_label_1
_geom_torsion_atom_site_label_2
_geom_torsion_atom_site_label_3
_geom_torsion_atom_site_label_4
_geom_torsion
C12 C1 C2 O1 0.8(3)
S1 C1 C2 O1 -179.15(15)
C12 C1 C2 C3 -179.27(17)
S1 C1 C2 C3 0.81(17)
O1 C2 C3 C10 -1.7(3)
C1 C2 C3 C10 178.33(16)
O1 C2 C3 C4 178.50(17)
C1 C2 C3 C4 -1.5(2)
C10 C3 C4 C5 1.5(3)
C2 C3 C4 C5 -178.72(15)
C10 C3 C4 S1 -178.29(13)
C2 C3 C4 S1 1.52(19)
C3 C4 C5 C6 -2.2(3)
S1 C4 C5 C6 177.55(13)
C3 C4 C5 C11 177.43(18)
S1 C4 C5 C11 -2.8(3)
C4 C5 C6 C7 1.1(2)
C11 C5 C6 C7 -178.51(18)
C4 C5 C6 S2 -179.08(13)
C11 C5 C6 S2 1.3(3)
C5 C6 C7 C10 0.7(3)
S2 C6 C7 C10 -179.12(13)
C5 C6 C7 C8 179.75(16)
S2 C6 C7 C8 -0.07(19)
C10 C7 C8 O2 -0.2(3)
C6 C7 C8 O2 -179.23(18)
C10 C7 C8 C9 179.27(16)
C6 C7 C8 C9 0.3(2)
O2 C8 C9 C25 -0.3(3)
C7 C8 C9 C25 -179.83(16)
O2 C8 C9 S2 179.15(15)
C7 C8 C9 S2 -0.38(18)
C6 C7 C10 C3 -1.5(2)
C8 C7 C10 C3 179.60(16)
C4 C3 C10 C7 0.5(2)
C2 C3 C10 C7 -179.33(15)
C2 C1 C12 C13 -179.42(16)
S1 C1 C12 C13 0.5(3)
C1 C12 C13 C14 100.8(2)
C1 C12 C13 C18 -78.0(2)
C18 C13 C14 C15 0.9(3)
C12 C13 C14 C15 -177.80(16)
C18 C13 C14 C19 178.77(17)
C12 C13 C14 C19 0.1(2)
C13 C14 C15 C16 0.8(3)
C19 C14 C15 C16 -177.01(19)
C14 C15 C16 C17 -1.4(3)
C15 C16 C17 C18 0.1(3)
C16 C17 C18 C13 1.6(3)
C16 C17 C18 C22 -174.52(19)
C14 C13 C18 C17 -2.1(3)
C12 C13 C18 C17 176.60(17)
C14 C13 C18 C22 173.96(17)
C12 C13 C18 C22 -7.3(3)
C15 C14 C19 C21 -34.8(3)
C13 C14 C19 C21 147.40(19)
C15 C14 C19 C20 89.7(2)
C13 C14 C19 C20 -88.1(2)
C17 C18 C22 C23 -41.4(3)
C13 C18 C22 C23 142.6(2)
C17 C18 C22 C24 83.1(2)
C13 C18 C22 C24 -92.9(2)
C8 C9 C25 C26 177.40(16)
S2 C9 C25 C26 -2.0(3)
C9 C25 C26 C31 -72.7(2)
C9 C25 C26 C27 109.7(2)
C31 C26 C27 C28 -1.4(3)
C25 C26 C27 C28 176.14(16)
C31 C26 C27 C32 175.61(16)
C25 C26 C27 C32 -6.9(2)
C26 C27 C28 C29 0.8(3)
C32 C27 C28 C29 -176.20(18)
C27 C28 C29 C30 0.3(3)
C28 C29 C30 C31 -0.8(3)
C29 C30 C31 C26 0.2(3)
C29 C30 C31 C35 -177.09(16)
C27 C26 C31 C30 0.9(2)
C25 C26 C31 C30 -176.59(15)
C27 C26 C31 C35 178.11(16)
C25 C26 C31 C35 0.6(2)
C28 C27 C32 C33 85.1(3)
C26 C27 C32 C33 -91.8(2)
C28 C27 C32 C34 -40.7(3)
C26 C27 C32 C34 142.3(2)
C30 C31 C35 C37 66.7(2)
C26 C31 C35 C37 -110.5(2)
C30 C31 C35 C36 -57.0(2)
C26 C31 C35 C36 125.82(18)
C5 C4 S1 C1 179.38(15)
C3 C4 S1 C1 -0.86(14)
C12 C1 S1 C4 -179.93(16)
C2 C1 S1 C4 -0.01(13)
C5 C6 S2 C9 -179.95(15)
C7 C6 S2 C9 -0.14(14)
C25 C9 S2 C6 179.73(16)
C8 C9 S2 C6 0.30(13)
